data_7011319
loop_
_publ_author_name
'Somer Bekiroglu'
'Olof Kristiansson'

_publ_section_title
;
 Hydrogen-bonded neutral and anionic lamellar networks: Crystal
 structures of bis(O,O',O&#x2033;-hydroorotato)disilver(I) dihydrate,
 potassium hydroorotate and rubidium hydroorotate. Ab initio
 calculations on orotic acid and the hydroorotate anion
;
_journal_issue 7
_journal_name_full 'J. Chem. Soc., Dalton Trans.'
_journal_page_first 1330
_journal_page_last 1335
_journal_paper_doi 10.1039/b110386p
_journal_year 2002
_chemical_formula_sum 'C5 H3 N2 O4 Rb'
_chemical_formula_weight 240.56
_chemical_name_systematic
; 
Rubidiumhydroorotate
;
_space_group_IT_number 67
_symmetry_cell_setting orthorhombic
_symmetry_space_group_name_Hall '-C 2a 2'
_symmetry_space_group_name_H-M 'C m m a'
_atom_sites_solution_hydrogens geom
_atom_sites_solution_primary direct
_atom_sites_solution_secondary difmap
_audit_creation_method SHELXL-97
_cell_angle_alpha 90.00
_cell_angle_beta 90.00
_cell_angle_gamma 90.00
_cell_formula_units_Z 4
_cell_length_a 7.2007(10)
_cell_length_b 12.7622(18)
_cell_length_c 7.7583(11)
_cell_measurement_reflns_used 385
_cell_measurement_temperature 273(2)
_cell_measurement_theta_max 27.94
_cell_measurement_theta_min 3.19
_cell_volume 712.96(17)
_computing_cell_refinement 'Bruker SMART and SAINT (1998)'
_computing_data_collection 'Bruker SMART (1998)'
_computing_data_reduction 'Bruker SAINT (1998)'
_computing_molecular_graphics 'Bruker SHELXTL (1998)'
_computing_publication_material 'Bruker SHELXTL (1998)'
_computing_structure_refinement 'Bruker SHELXTL (1998)'
_computing_structure_solution 'Bruker SHELXTL (1998)'
_diffrn_ambient_temperature 273(2)
_diffrn_measured_fraction_theta_full 0.986
_diffrn_measured_fraction_theta_max 0.986
_diffrn_measurement_device_type 'Bruker SMART CCD diffractometer'
_diffrn_measurement_method 'Omega scans'
_diffrn_radiation_monochromator graphite
_diffrn_radiation_source 'fine-focus sealed tube'
_diffrn_radiation_type MoK\a
_diffrn_radiation_wavelength 0.71073
_diffrn_reflns_av_R_equivalents 0.0277
_diffrn_reflns_av_sigmaI/netI 0.0217
_diffrn_reflns_limit_h_max 9
_diffrn_reflns_limit_h_min -6
_diffrn_reflns_limit_k_max 15
_diffrn_reflns_limit_k_min -16
_diffrn_reflns_limit_l_max 10
_diffrn_reflns_limit_l_min -10
_diffrn_reflns_number 2234
_diffrn_reflns_theta_full 27.94
_diffrn_reflns_theta_max 27.94
_diffrn_reflns_theta_min 3.19
_diffrn_standards_decay_%
;
Neglible as determined from a repetition of the first
50 frames at the end of the experiment
;
_exptl_absorpt_coefficient_mu 6.917
_exptl_absorpt_correction_T_max 0.3384
_exptl_absorpt_correction_T_min 0.1684
_exptl_absorpt_correction_type empirical
_exptl_absorpt_process_details SADABS
_exptl_crystal_colour colorless
_exptl_crystal_density_diffrn 2.241
_exptl_crystal_density_method 'not measured'
_exptl_crystal_description block
_exptl_crystal_F_000 464
_exptl_crystal_size_max 0.40
_exptl_crystal_size_mid 0.32
_exptl_crystal_size_min 0.26
_refine_diff_density_max 0.375
_refine_diff_density_min -0.507
_refine_diff_density_rms 0.085
_refine_ls_extinction_method none
_refine_ls_goodness_of_fit_ref 1.078
_refine_ls_hydrogen_treatment mixed
_refine_ls_matrix_type full
_refine_ls_number_parameters 45
_refine_ls_number_reflns 483
_refine_ls_number_restraints 0
_refine_ls_restrained_S_all 1.078
_refine_ls_R_factor_all 0.0339
_refine_ls_R_factor_gt 0.0262
_refine_ls_shift/su_max 0.000
_refine_ls_shift/su_mean 0.000
_refine_ls_structure_factor_coef Fsqd
_refine_ls_weighting_details 'calc w=1/[\s^2^(Fo^2^)+(0.0392P)^2^+0.6485P] where P=(Fo^2^+2Fc^2^)/3'
_refine_ls_weighting_scheme calc
_refine_ls_wR_factor_gt 0.0665
_refine_ls_wR_factor_ref 0.0681
_reflns_number_gt 385
_reflns_number_total 483
_reflns_threshold_expression >2sigma(I)
_cod_data_source_file b110386p.txt
_cod_data_source_block rubidiumhydroorotate
_cod_depositor_comments
;
The following automatic conversions were performed:
'_symmetry_cell_setting' value 'Orthorhombic' changed to 'orthorhombic'
according to '/home/saulius/struct/CIF-dictionaries/cif_core.dic'
dictionary named 'cif_core.dic' version 2.4.1 from 2010-06-29.

Automatic conversion script
Id: cif_fix_enum 1527 2010-12-29 10:47:43Z saulius 
;
_cod_original_sg_symbol_H-M Cmma
_cod_database_code 7011319

loop_
_symmetry_equiv_pos_as_xyz
'x, y, z'
'-x, -y+1/2, z'
'-x, y+1/2, -z'
'x, -y, -z'
'x+1/2, y+1/2, z'
'-x+1/2, -y+1, z'
'-x+1/2, y+1, -z'
'x+1/2, -y+1/2, -z'
'-x, -y, -z'
'x, y-1/2, -z'
'x, -y-1/2, z'
'-x, y, z'
'-x+1/2, -y+1/2, -z'
'x+1/2, y, -z'
'x+1/2, -y, z'
'-x+1/2, y+1/2, z'

loop_
_atom_site_label
_atom_site_type_symbol
_atom_site_fract_x
_atom_site_fract_y
_atom_site_fract_z
_atom_site_U_iso_or_equiv
_atom_site_adp_type
_atom_site_occupancy
_atom_site_symmetry_multiplicity
_atom_site_calc_flag
_atom_site_refinement_flags
_atom_site_disorder_assembly
_atom_site_disorder_group
Rb1 Rb 0.2500 0.5000 0.0000 0.03080(19) Uani 1 4 d S . .
C6 C 0.0000 0.7500 0.3669(7) 0.0240(10) Uani 1 4 d S . .
N1 N 0.0000 0.6577(3) 0.4533(4) 0.0292(8) Uani 0.50 2 d SP . .
H1 H 0.0000 0.6000 0.3958 0.035 Uiso 0.50 2 calc SPR . .
C5 C 0.0000 0.6577(3) 0.4533(4) 0.0292(8) Uani 0.50 2 d SP . .
H5 H 0.0000 0.5954 0.3912 0.035 Uiso 0.50 2 calc SPR . .
C7 C 0.0000 0.7500 0.1707(7) 0.0308(12) Uani 1 4 d S . .
O2 O 0.0000 0.6634(3) 0.0998(4) 0.0556(10) Uani 1 2 d S . .
O3 O 0.0000 0.5716(2) 0.7147(4) 0.0442(8) Uani 1 2 d S . .
N3 N 0.0000 0.7500 0.7151(6) 0.0338(11) Uani 1 4 d S . .
H3 H 0.0000 0.7500 0.8259 0.041 Uiso 1 4 calc SR . .
C2 C 0.0000 0.6537(3) 0.6345(5) 0.0285(8) Uani 1 2 d S . .

loop_
_atom_site_aniso_label
_atom_site_aniso_U_11
_atom_site_aniso_U_22
_atom_site_aniso_U_33
_atom_site_aniso_U_23
_atom_site_aniso_U_13
_atom_site_aniso_U_12
Rb1 0.0384(3) 0.0260(3) 0.0280(3) 0.000 0.000 0.000
C6 0.032(3) 0.025(3) 0.015(2) 0.000 0.000 0.000
N1 0.049(2) 0.0248(17) 0.0134(15) 0.0016(12) 0.000 0.000
C5 0.049(2) 0.0248(17) 0.0134(15) 0.0016(12) 0.000 0.000
C7 0.037(3) 0.043(3) 0.013(2) 0.000 0.000 0.000
O2 0.071(2) 0.058(2) 0.038(2) -0.0317(16) 0.000 0.000
O3 0.075(2) 0.0322(15) 0.0259(14) 0.0130(13) 0.000 0.000
N3 0.050(3) 0.039(3) 0.013(2) 0.000 0.000 0.000
C2 0.041(2) 0.0283(19) 0.0159(17) 0.0043(15) 0.000 0.000

loop_
_atom_type_symbol
_atom_type_description
_atom_type_scat_dispersion_real
_atom_type_scat_dispersion_imag
_atom_type_scat_source
C C 0.0033 0.0016 'International Tables Vol C Tables 4.2.6.8 and 6.1.1.4'
H H 0.0000 0.0000 'International Tables Vol C Tables 4.2.6.8 and 6.1.1.4'
N N 0.0061 0.0033 'International Tables Vol C Tables 4.2.6.8 and 6.1.1.4'
O O 0.0106 0.0060 'International Tables Vol C Tables 4.2.6.8 and 6.1.1.4'
Rb Rb -0.9393 2.9676 'International Tables Vol C Tables 4.2.6.8 and 6.1.1.4'

loop_
_geom_angle_atom_site_label_1
_geom_angle_atom_site_label_2
_geom_angle_atom_site_label_3
_geom_angle
_geom_angle_site_symmetry_1
_geom_angle_site_symmetry_3
_geom_angle_publ_flag
O2 Rb1 O2 148.62(14) 9_565 14 ?
O2 Rb1 O2 86.42(12) 9_565 6 ?
O2 Rb1 O2 102.04(8) 14 6 ?
O2 Rb1 O2 102.04(8) 9_565 . ?
O2 Rb1 O2 86.42(12) 14 . ?
O2 Rb1 O2 148.62(14) 6 . ?
O2 Rb1 O3 143.13(9) 9_565 14_556 ?
O2 Rb1 O3 66.40(8) 14 14_556 ?
O2 Rb1 O3 69.17(10) 6 14_556 ?
O2 Rb1 O3 87.48(6) . 14_556 ?
O2 Rb1 O3 69.17(10) 9_565 1_554 ?
O2 Rb1 O3 87.48(6) 14 1_554 ?
O2 Rb1 O3 143.13(9) 6 1_554 ?
O2 Rb1 O3 66.40(8) . 1_554 ?
O3 Rb1 O3 144.50(12) 14_556 1_554 ?
O2 Rb1 O3 87.48(6) 9_565 6_554 ?
O2 Rb1 O3 69.17(10) 14 6_554 ?
O2 Rb1 O3 66.40(8) 6 6_554 ?
O2 Rb1 O3 143.13(9) . 6_554 ?
O3 Rb1 O3 106.13(6) 14_556 6_554 ?
O3 Rb1 O3 84.72(9) 1_554 6_554 ?
O2 Rb1 O3 66.40(8) 9_565 9_566 ?
O2 Rb1 O3 143.13(9) 14 9_566 ?
O2 Rb1 O3 87.48(6) 6 9_566 ?
O2 Rb1 O3 69.17(10) . 9_566 ?
O3 Rb1 O3 84.72(9) 14_556 9_566 ?
O3 Rb1 O3 106.13(6) 1_554 9_566 ?
O3 Rb1 O3 144.50(12) 6_554 9_566 ?
N1 C6 N1 120.7(5) . 2_565 ?
N1 C6 C5 120.7(5) . 2_565 ?
N1 C6 C5 0.0(3) 2_565 2_565 ?
N1 C6 C7 119.6(2) . . ?
N1 C6 C7 119.6(2) 2_565 . ?
C5 C6 C7 119.6(2) 2_565 . ?
C6 N1 C2 121.7(4) . . ?
O2 C7 O2 127.0(6) . 2_565 ?
O2 C7 C6 116.5(3) . . ?
O2 C7 C6 116.5(3) 2_565 . ?
C7 O2 Rb1 140.62(5) . 9_565 ?
C7 O2 Rb1 140.62(5) . . ?
Rb1 O2 Rb1 77.96(8) 9_565 . ?
C2 O3 Rb1 129.75(17) . 1_556 ?
C2 O3 Rb1 129.75(17) . 9_566 ?
Rb1 O3 Rb1 73.87(6) 1_556 9_566 ?
C2 N3 C2 126.1(4) . 2_565 ?
O3 C2 N3 122.3(3) . . ?
O3 C2 N1 122.8(4) . . ?
N3 C2 N1 114.9(3) . . ?

loop_
_geom_bond_atom_site_label_1
_geom_bond_atom_site_label_2
_geom_bond_distance
_geom_bond_site_symmetry_2
_geom_bond_publ_flag
Rb1 O2 2.862(3) 9_565 ?
Rb1 O2 2.862(3) 14 ?
Rb1 O2 2.862(3) 6 ?
Rb1 O2 2.862(3) . ?
Rb1 O3 2.996(2) 14_556 ?
Rb1 O3 2.996(2) 1_554 ?
Rb1 O3 2.996(2) 6_554 ?
Rb1 O3 2.996(2) 9_566 ?
C6 N1 1.356(4) . ?
C6 N1 1.356(4) 2_565 ?
C6 C5 1.356(4) 2_565 ?
C6 C7 1.522(8) . ?
N1 C2 1.406(5) . ?
C7 O2 1.234(4) . ?
C7 O2 1.234(4) 2_565 ?
O2 Rb1 2.862(3) 9_565 ?
O3 C2 1.219(5) . ?
O3 Rb1 2.996(2) 1_556 ?
O3 Rb1 2.996(2) 9_566 ?
N3 C2 1.379(4) . ?
N3 C2 1.379(4) 2_565 ?

loop_
_geom_hbond_atom_site_label_D
_geom_hbond_atom_site_label_H
_geom_hbond_atom_site_label_A
_geom_hbond_distance_DH
_geom_hbond_distance_HA
_geom_hbond_distance_DA
_geom_hbond_angle_DHA
_geom_hbond_site_symmetry_A
N1 H1 O3 0.86 2.35 3.203(5) 170.2 9_566
N3 H3 O2 0.86 2.39 3.182(6) 152.5 2_566
N3 H3 O2 0.86 2.39 3.182(6) 152.5 1_556
